data_8100084
loop_
_publ_author_name
'Mi, Jin-Xiao'
'Zhou, Xi'
'Zhang, Hui'
'Mao, Shao-Yu'
'Zhao, Jing-Tai'

_publ_section_title
;
Crystal structure of dirubidium aquapentachlorochromate(III), Rb~2~
[CrCl~5~(H~2~O)]
;
_journal_issue 2
_journal_name_full 'Zeitschrift f\"ur Kristallographie - New Crystal Structures'
_journal_page_first 93
_journal_page_last 94
_journal_volume 219
_journal_year 2004
_chemical_formula_sum 'Cl5 Cr H2 O Rb2'
_chemical_formula_weight 418.21
_space_group_IT_number 62
_symmetry_cell_setting orthorhombic
_symmetry_Int_Tables_number 62
_symmetry_space_group_name_Hall '-P 2ac 2n'
_symmetry_space_group_name_H-M 'P n m a'
_cell_angle_alpha 90
_cell_angle_beta 90
_cell_angle_gamma 90
_cell_formula_units_Z 4
_cell_length_a 13.8123(5)
_cell_length_b 9.7705(4)
_cell_length_c 7.1522(4)
_cell_measurement_temperature 295(2)
_cell_volume 965.21(8)
_diffrn_ambient_temperature 295(2)
_exptl_crystal_density_diffrn 2.878
_cod_original_formula_sum 'H2 Cl5 Cr1 O1 Rb2'
_cod_database_code 8100084

loop_
_symmetry_equiv_pos_as_xyz
'x, y, z'
'-x+1/2, -y, z+1/2'
'x+1/2, -y+1/2, -z+1/2'
'-x, y+1/2, -z'
'-x, -y, -z'
'x-1/2, y, -z-1/2'
'-x-1/2, y-1/2, z-1/2'
'x, -y-1/2, z'

loop_
_atom_site_label
_atom_site_type_symbol
_atom_site_fract_x
_atom_site_fract_y
_atom_site_fract_z
_atom_site_U_iso_or_equiv
_atom_site_adp_type
_atom_site_occupancy
_atom_site_symmetry_multiplicity
_atom_site_Wyckoff_symbol
_atom_site_calc_flag
_atom_site_refinement_flags
_atom_site_disorder_assembly
_atom_site_disorder_group
Rb1 Rb 0.14543(3) -0.00065(4) 0.65109(5) 0.03013(12) Uani 1 8 d d . . .
Cr1 Cr 0.11028(6) 0.2500 0.18747(11) 0.01743(17) Uani 1 4 c d S . .
Cl1 Cl 0.24266(9) 0.2500 0.38769(17) 0.0217(2) Uani 1 4 c d S . .
Cl2 Cl 0.10353(7) 0.00958(8) 0.17849(14) 0.02790(19) Uani 1 8 d d . . .
Cl3 Cl 0.00690(9) 0.2500 0.4503(2) 0.0294(3) Uani 1 4 c d S . .
Cl4 Cl 0.21506(11) 0.2500 -0.06926(18) 0.0310(3) Uani 1 4 c d S . .
O1 O -0.0065(4) 0.2500 0.0158(8) 0.0398(12) Uani 1 4 c d S . .
H1 H -0.029(4) 0.185(5) -0.039(8) 0.032(12) Uiso 1 8 d d . . .

loop_
_atom_site_aniso_label
_atom_site_aniso_U_11
_atom_site_aniso_U_22
_atom_site_aniso_U_33
_atom_site_aniso_U_23
_atom_site_aniso_U_13
_atom_site_aniso_U_12
Rb1 0.02997(18) 0.02646(18) 0.0340(2) 0.00340(16) -0.00411(15) -0.00072(15)
Cr1 0.0183(3) 0.0142(3) 0.0198(4) 0.000 -0.0041(3) 0.000
Cl1 0.0197(5) 0.0227(5) 0.0228(5) 0.000 -0.0047(5) 0.000
Cl2 0.0319(4) 0.0153(3) 0.0365(5) -0.0019(4) -0.0083(4) -0.0007(3)
Cl3 0.0230(6) 0.0266(6) 0.0386(7) 0.000 0.0063(6) 0.000
Cl4 0.0420(7) 0.0311(7) 0.0199(6) 0.000 0.0041(5) 0.000
O1 0.041(2) 0.0216(19) 0.057(3) 0.000 -0.031(2) 0.000

loop_
_geom_bond_atom_site_label_1
_geom_bond_atom_site_label_2
_geom_bond_distance
_geom_bond_site_symmetry_2
_geom_bond_publ_flag
Rb1 Cl3 3.2997(10) 5_556 ?
Rb1 Cl4 3.3050(10) 1_556 ?
Rb1 Cl1 3.3449(9) 2 ?
Rb1 Cl1 3.3690(10) . ?
Rb1 Cl3 3.4235(11) . ?
Rb1 Cl2 3.4308(11) . ?
Rb1 Cl2 3.4741(11) 2 ?
Rb1 Cl4 3.4831(12) 2 ?
Rb1 Cl2 3.6494(11) 5_556 ?
Rb1 Cl2 3.8175(11) 1_556 ?
Rb1 Cr1 4.1507(8) . ?
Rb1 Cr1 4.1699(8) 2 ?
Cr1 O1 2.027(5) . ?
Cr1 Cl1 2.3225(14) . ?
Cr1 Cl4 2.3379(16) . ?
Cr1 Cl2 2.3517(8) . ?
Cr1 Cl2 2.3517(8) 8_565 ?
Cr1 Cl3 2.3608(17) . ?
Cr1 Rb1 4.1507(8) 8_565 ?
Cr1 Rb1 4.1699(8) 7_665 ?
Cr1 Rb1 4.1699(8) 2_554 ?
Cl1 Rb1 3.3449(9) 2_554 ?
Cl1 Rb1 3.3449(9) 7_665 ?
Cl1 Rb1 3.3690(9) 8_565 ?
Cl2 Rb1 3.4741(11) 2_554 ?
Cl2 Rb1 3.6494(11) 5_556 ?
Cl2 Rb1 3.8175(11) 1_554 ?
Cl3 Rb1 3.2997(10) 5_556 ?
Cl3 Rb1 3.2997(10) 4_556 ?
Cl3 Rb1 3.4235(11) 8_565 ?
Cl4 Rb1 3.3050(10) 1_554 ?
Cl4 Rb1 3.3050(10) 8_564 ?
Cl4 Rb1 3.4831(12) 7_665 ?
Cl4 Rb1 3.4831(12) 2_554 ?
O1 H1 0.81(5) . ?
